data_1567859
loop_
_publ_author_name
'Tilly, David P.'
'\<Zabka, Matej'
'Vitorica-Yrzebal, Inigo'
'Sparkes, Hazel Anne'
'Pridmore, Natalie E.'
'Clayden, Jonathan'

_publ_section_title
;
 Supramolecular interactions between ethylene-bridged oligoureas:
 nanorings and chains formed by cooperative positive allostery
;
_journal_name_full 'Chemical Science'
_journal_paper_doi 10.1039/D2SC04716K
_journal_year 2022
_chemical_formula_moiety 'C25 H22 F6 N4 O2, 0.111(C2 N1)'
_chemical_formula_sum 'C25.22 H23 F6 N4.11 O2'
_chemical_formula_weight 529.70
_chemical_melting_point 484
_space_group_crystal_system trigonal
_space_group_IT_number 148
_space_group_name_Hall '-R 3'
_space_group_name_H-M_alt 'R -3 :H'
_atom_sites_solution_hydrogens difmap
_atom_sites_solution_primary dual
_audit_creation_date 2022-10-21
_audit_creation_method
;
Olex2 1.5
(compiled 2021.10.07 svn.r9718050b for OlexSys, GUI svn.r6410)
;
_audit_update_record
;
2022-10-21 deposited with the CCDC.	2022-10-25 downloaded from the CCDC.
;
_cell_angle_alpha 90
_cell_angle_beta 90
_cell_angle_gamma 120
_cell_formula_units_Z 18
_cell_length_a 31.6255(7)
_cell_length_b 31.6255(7)
_cell_length_c 12.2942(4)
_cell_measurement_reflns_used 9873
_cell_measurement_temperature 100(2)
_cell_measurement_theta_max 26.08
_cell_measurement_theta_min 2.23
_cell_volume 10648.9(5)
_computing_cell_refinement 'SAINT v8.39.0 (Bruker, 2018)'
_computing_data_collection 'Bruker SC-XRD Suite'
_computing_data_reduction 'SAINT v8.39.0 (Bruker, 2018)'
_computing_molecular_graphics 'Olex2 1.5 (Dolomanov et al., 2009)'
_computing_publication_material 'Olex2 1.5 (Dolomanov et al., 2009)'
_computing_structure_refinement 'SHELXL 2018/3 (Sheldrick, 2015)'
_computing_structure_solution 'SHELXT 2014/5 (Sheldrick, 2014)'
_diffrn_ambient_temperature 100(2)
_diffrn_detector 'Bruker PHOTON III C7'
_diffrn_detector_type CPAD
_diffrn_measured_fraction_theta_full 1.000
_diffrn_measured_fraction_theta_max 0.997
_diffrn_measurement_device 'Bruker D8 Venture dual source kappa CPAD'
_diffrn_measurement_device_type 'Bruker D8 Venture'
_diffrn_measurement_method '\f and \w-scan'
_diffrn_radiation_monochromator 'focusing mirrors'
_diffrn_radiation_probe x-ray
_diffrn_radiation_type MoK\a
_diffrn_radiation_wavelength 0.71073
_diffrn_reflns_av_R_equivalents 0.0471
_diffrn_reflns_av_unetI/netI 0.0213
_diffrn_reflns_Laue_measured_fraction_full 1.000
_diffrn_reflns_Laue_measured_fraction_max 0.997
_diffrn_reflns_limit_h_max 39
_diffrn_reflns_limit_h_min -39
_diffrn_reflns_limit_k_max 39
_diffrn_reflns_limit_k_min -39
_diffrn_reflns_limit_l_max 15
_diffrn_reflns_limit_l_min -15
_diffrn_reflns_number 85721
_diffrn_reflns_point_group_measured_fraction_full 1.000
_diffrn_reflns_point_group_measured_fraction_max 0.997
_diffrn_reflns_theta_full 25.242
_diffrn_reflns_theta_max 26.411
_diffrn_reflns_theta_min 1.816
_diffrn_source 'microfocus sealed X-ray tube'
_diffrn_source_type 'Incoatec I\uS microsource'
_exptl_absorpt_coefficient_mu 0.128
_exptl_absorpt_correction_T_max 0.7454
_exptl_absorpt_correction_T_min 0.5418
_exptl_absorpt_correction_type multi-scan
_exptl_absorpt_process_details
;
SADABS-2016/2 (Bruker,2016/2) was used for absorption correction.
wR2(int) was 0.1454 before and 0.0565 after correction.
The Ratio of minimum to maximum transmission is 0.7269.
The \l/2 correction factor is Not present.
;
_exptl_crystal_colour 'clear colourless'
_exptl_crystal_colour_lustre clear
_exptl_crystal_colour_primary colourless
_exptl_crystal_density_diffrn 1.487
_exptl_crystal_description irregular
_exptl_crystal_F_000 4916
_exptl_crystal_recrystallization_method 'Re-crystallisation from solvent: Acetonitrile'
_exptl_crystal_size_max 0.525
_exptl_crystal_size_mid 0.339
_exptl_crystal_size_min 0.26
_refine_diff_density_max 0.239
_refine_diff_density_min -0.263
_refine_diff_density_rms 0.043
_refine_ls_extinction_method none
_refine_ls_goodness_of_fit_ref 1.034
_refine_ls_hydrogen_treatment refxyz
_refine_ls_matrix_type full
_refine_ls_number_parameters 411
_refine_ls_number_reflns 4854
_refine_ls_number_restraints 0
_refine_ls_restrained_S_all 1.034
_refine_ls_R_factor_all 0.0516
_refine_ls_R_factor_gt 0.0373
_refine_ls_shift/su_max 0.001
_refine_ls_shift/su_mean 0.000
_refine_ls_structure_factor_coef Fsqd
_refine_ls_weighting_details 'w=1/[\s^2^(Fo^2^)+(0.0323P)^2^+19.2278P] where P=(Fo^2^+2Fc^2^)/3'
_refine_ls_weighting_scheme calc
_refine_ls_wR_factor_gt 0.0809
_refine_ls_wR_factor_ref 0.0881
_reflns_Friedel_coverage 0.000
_reflns_number_gt 3998
_reflns_number_total 4854
_reflns_threshold_expression 'I > 2\s(I)'
_cod_data_source_file d2sc04716k2.cif
_cod_data_source_block g37b
_cod_depositor_comments
;
The following automatic conversions were performed:

data item '_diffrn_radiation_probe' value 'X-ray' was changed to
'x-ray' in accordance with the
/home/data/users/saulius/crontab/automatic-downloads/rss-feeds/RSC/lib/dictionaries/cif_core.dic
dictionary named 'cif_core.dic' version 2.4.2 last updated on
2011-04-26.

Automatic conversion script
Id: cif_fix_values 7556 2019-12-06 15:28:31Z antanas 
;
_cod_original_cell_volume 10648.9(6)
_cod_original_sg_symbol_H-M 'R -3'
_cod_database_code 1567859
_shelx_shelxl_version_number 2018/3
_shelx_space_group_comment
;
The symmetry employed for this shelxl refinement is uniquely defined
by the following loop, which should always be used as a source of
symmetry information in preference to the above space-group names.
They are only intended as comments.
;
_shelx_estimated_absorpt_t_max 0.967
_shelx_estimated_absorpt_t_min 0.936
_olex2_refinement_description
;
1. Others
 Fixed Sof: C26A(0.111117) N5A(0.1111) C27A(0.1111)
;
_olex2_submission_special_instructions 'No special instructions were received'

loop_
_space_group_symop_operation_xyz
'x, y, z'
'-y, x-y, z'
'-x+y, -x, z'
'x+2/3, y+1/3, z+1/3'
'-y+2/3, x-y+1/3, z+1/3'
'-x+y+2/3, -x+1/3, z+1/3'
'x+1/3, y+2/3, z+2/3'
'-y+1/3, x-y+2/3, z+2/3'
'-x+y+1/3, -x+2/3, z+2/3'
'-x, -y, -z'
'y, -x+y, -z'
'x-y, x, -z'
'-x+2/3, -y+1/3, -z+1/3'
'y+2/3, -x+y+1/3, -z+1/3'
'x-y+2/3, x+1/3, -z+1/3'
'-x+1/3, -y+2/3, -z+2/3'
'y+1/3, -x+y+2/3, -z+2/3'
'x-y+1/3, x+2/3, -z+2/3'

loop_
_atom_site_label
_atom_site_type_symbol
_atom_site_fract_x
_atom_site_fract_y
_atom_site_fract_z
_atom_site_U_iso_or_equiv
_atom_site_adp_type
_atom_site_occupancy
_atom_site_site_symmetry_order
_atom_site_calc_flag
_atom_site_refinement_flags_posn
_atom_site_refinement_flags_adp
_atom_site_refinement_flags_occupancy
_atom_site_disorder_assembly
_atom_site_disorder_group
C1 C 0.59854(5) 0.88753(5) 0.53460(12) 0.0181(3) Uani 1 1 d . . . . .
C2 C 0.56644(5) 0.83840(5) 0.55837(12) 0.0189(3) Uani 1 1 d . . . . .
H2 H 0.5782(6) 0.8169(6) 0.5742(14) 0.023 Uiso 1 1 d . U . . .
C3 C 0.51645(6) 0.82112(6) 0.55990(12) 0.0211(3) Uani 1 1 d . . . . .
C4 C 0.49754(6) 0.85159(6) 0.53935(12) 0.0220(3) Uani 1 1 d . . . . .
H4 H 0.4645(7) 0.8396(6) 0.5402(14) 0.026 Uiso 1 1 d . U . . .
C5 C 0.52983(6) 0.90031(6) 0.51719(12) 0.0208(3) Uani 1 1 d . . . . .
C6 C 0.57980(6) 0.91848(6) 0.51446(12) 0.0192(3) Uani 1 1 d . . . . .
H6 H 0.6018(6) 0.9522(6) 0.4974(13) 0.023 Uiso 1 1 d . U . . .
C7 C 0.48231(6) 0.76895(6) 0.58846(14) 0.0275(4) Uani 1 1 d . . . . .
C8 C 0.50997(6) 0.93378(6) 0.49705(13) 0.0268(4) Uani 1 1 d . . . . .
C9 C 0.67321(5) 0.88140(5) 0.51452(12) 0.0182(3) Uani 1 1 d . . . . .
C10 C 0.75071(6) 0.88436(6) 0.51542(13) 0.0197(3) Uani 1 1 d . . . . .
H10A H 0.7351(6) 0.8550(6) 0.5640(14) 0.024 Uiso 1 1 d . U . . .
H10B H 0.7833(6) 0.9075(6) 0.5463(14) 0.024 Uiso 1 1 d . U . . .
C11 C 0.75490(6) 0.86813(5) 0.40021(13) 0.0183(3) Uani 1 1 d . . . . .
H11A H 0.7243(6) 0.8567(6) 0.3612(14) 0.022 Uiso 1 1 d . U . . .
H11B H 0.7805(6) 0.8960(6) 0.3581(14) 0.022 Uiso 1 1 d . U . . .
C12 C 0.81969(5) 0.84528(6) 0.40215(13) 0.0188(3) Uani 1 1 d . . . . .
H12A H 0.8358(6) 0.8695(6) 0.3442(14) 0.023 Uiso 1 1 d . U . . .
H12B H 0.8228(6) 0.8165(6) 0.3842(13) 0.023 Uiso 1 1 d . U . . .
C13 C 0.84400(5) 0.86772(5) 0.50934(12) 0.0177(3) Uani 1 1 d . . . . .
C14 C 0.83379(6) 0.83901(6) 0.60230(13) 0.0221(3) Uani 1 1 d . . . . .
H14 H 0.8112(6) 0.8050(7) 0.5985(14) 0.027 Uiso 1 1 d . U . . .
C15 C 0.85665(6) 0.85969(6) 0.69985(14) 0.0275(4) Uani 1 1 d . . . . .
H15 H 0.8498(7) 0.8393(7) 0.7630(16) 0.033 Uiso 1 1 d . U . . .
C16 C 0.88983(6) 0.90934(7) 0.70656(14) 0.0284(4) Uani 1 1 d . . . . .
H16 H 0.9064(7) 0.9238(7) 0.7748(16) 0.034 Uiso 1 1 d . U . . .
C17 C 0.89961(6) 0.93828(6) 0.61504(14) 0.0255(4) Uani 1 1 d . . . . .
H17 H 0.9230(7) 0.9727(7) 0.6189(14) 0.031 Uiso 1 1 d . U . . .
C18 C 0.87662(5) 0.91756(6) 0.51724(13) 0.0208(3) Uani 1 1 d . . . . .
H18 H 0.8834(6) 0.9379(6) 0.4526(14) 0.025 Uiso 1 1 d . U . . .
C19 C 0.73373(5) 0.78134(5) 0.41365(11) 0.0167(3) Uani 1 1 d . . . . .
C20 C 0.64605(5) 0.72298(5) 0.43456(12) 0.0173(3) Uani 1 1 d . . . . .
C21 C 0.60938(5) 0.71547(6) 0.50788(12) 0.0205(3) Uani 1 1 d . . . . .
H21 H 0.6132(6) 0.7428(6) 0.5497(14) 0.025 Uiso 1 1 d . U . . .
C22 C 0.56889(6) 0.66961(6) 0.51954(13) 0.0249(3) Uani 1 1 d . . . . .
H22 H 0.5440(7) 0.6651(6) 0.5710(15) 0.030 Uiso 1 1 d . U . . .
C23 C 0.56383(6) 0.63087(6) 0.45755(14) 0.0270(4) Uani 1 1 d . . . . .
H23 H 0.5359(7) 0.5994(7) 0.4659(15) 0.032 Uiso 1 1 d . U . . .
C24 C 0.59975(6) 0.63842(6) 0.38312(14) 0.0245(3) Uani 1 1 d . . . . .
H24 H 0.5964(6) 0.6121(7) 0.3393(15) 0.029 Uiso 1 1 d . U . . .
C25 C 0.64109(6) 0.68413(6) 0.37155(13) 0.0204(3) Uani 1 1 d . . . . .
H25 H 0.6660(6) 0.6887(6) 0.3203(14) 0.024 Uiso 1 1 d . U . . .
F1 F 0.53933(4) 0.97234(4) 0.43583(9) 0.0369(3) Uani 1 1 d . . . . .
F2 F 0.50312(5) 0.95204(5) 0.58948(9) 0.0485(3) Uani 1 1 d . . . . .
F3 F 0.46697(4) 0.91123(4) 0.44580(10) 0.0433(3) Uani 1 1 d . . . . .
F4 F 0.44166(4) 0.74936(4) 0.52878(12) 0.0591(4) Uani 1 1 d . . . . .
F5 F 0.46827(5) 0.76347(4) 0.69249(10) 0.0540(3) Uani 1 1 d . . . . .
F6 F 0.50168(4) 0.74037(3) 0.57517(9) 0.0398(3) Uani 1 1 d . . . . .
N1 N 0.64924(5) 0.90725(5) 0.53260(11) 0.0195(3) Uani 1 1 d . . . . .
H1 H 0.6666(6) 0.9376(7) 0.5402(14) 0.023(5) Uiso 1 1 d . . . . .
N2 N 0.72223(5) 0.90879(5) 0.51734(11) 0.0204(3) Uani 1 1 d . . . . .
H2A H 0.7351(6) 0.9388(7) 0.5367(14) 0.022(4) Uiso 1 1 d . . . . .
N3 N 0.76753(4) 0.82951(4) 0.40031(10) 0.0174(3) Uani 1 1 d . . . . .
N4 N 0.68631(4) 0.77090(5) 0.42392(11) 0.0184(3) Uani 1 1 d . . . . .
H4A H 0.6808(6) 0.7937(7) 0.4426(14) 0.027(5) Uiso 1 1 d . . . . .
O1 O 0.65159(4) 0.83709(4) 0.49668(9) 0.0205(2) Uani 1 1 d . . . . .
O2 O 0.74485(4) 0.74888(4) 0.41409(9) 0.0199(2) Uani 1 1 d . . . . .
C26A C 0.333333 0.666667 0.666667 0.053(2) Uani 0.6667 6 d S T P . .
N5A N 0.333333 0.666667 0.4636(10) 0.049(2) Uani 0.3333 3 d S T P . .
C27A C 0.333333 0.666667 0.5591(12) 0.041(3) Uani 0.3333 3 d S T P . .

loop_
_atom_site_aniso_label
_atom_site_aniso_U_11
_atom_site_aniso_U_22
_atom_site_aniso_U_33
_atom_site_aniso_U_23
_atom_site_aniso_U_13
_atom_site_aniso_U_12
C1 0.0188(7) 0.0215(8) 0.0160(7) -0.0031(6) 0.0000(6) 0.0116(6)
C2 0.0213(8) 0.0201(8) 0.0185(7) -0.0011(6) 0.0006(6) 0.0127(7)
C3 0.0220(8) 0.0232(8) 0.0164(7) -0.0030(6) 0.0008(6) 0.0099(7)
C4 0.0169(8) 0.0296(9) 0.0203(8) -0.0042(6) -0.0011(6) 0.0123(7)
C5 0.0238(8) 0.0282(8) 0.0159(7) -0.0034(6) -0.0015(6) 0.0171(7)
C6 0.0228(8) 0.0199(8) 0.0170(7) -0.0004(6) 0.0008(6) 0.0124(7)
C7 0.0235(8) 0.0272(9) 0.0298(9) -0.0015(7) 0.0029(7) 0.0112(7)
C8 0.0274(9) 0.0377(10) 0.0234(8) -0.0016(7) -0.0018(7) 0.0224(8)
C9 0.0182(7) 0.0194(8) 0.0188(7) -0.0008(6) -0.0005(6) 0.0106(6)
C10 0.0164(7) 0.0187(8) 0.0258(8) -0.0039(6) -0.0024(6) 0.0101(6)
C11 0.0176(7) 0.0151(7) 0.0230(8) 0.0001(6) -0.0013(6) 0.0088(6)
C12 0.0146(7) 0.0192(8) 0.0226(8) -0.0010(6) 0.0017(6) 0.0083(6)
C13 0.0138(7) 0.0200(7) 0.0225(8) -0.0003(6) 0.0006(6) 0.0108(6)
C14 0.0166(7) 0.0206(8) 0.0267(8) 0.0018(6) 0.0014(6) 0.0074(7)
C15 0.0246(8) 0.0336(9) 0.0232(9) 0.0047(7) 0.0014(7) 0.0136(8)
C16 0.0275(9) 0.0360(10) 0.0241(9) -0.0064(7) -0.0062(7) 0.0176(8)
C17 0.0227(8) 0.0209(8) 0.0335(9) -0.0051(7) -0.0062(7) 0.0113(7)
C18 0.0190(7) 0.0215(8) 0.0258(8) 0.0002(6) -0.0015(6) 0.0129(7)
C19 0.0176(7) 0.0189(7) 0.0144(7) -0.0021(6) -0.0014(6) 0.0098(6)
C20 0.0167(7) 0.0181(7) 0.0183(7) 0.0018(6) -0.0026(6) 0.0097(6)
C21 0.0204(8) 0.0251(8) 0.0192(8) -0.0019(6) -0.0023(6) 0.0136(7)
C22 0.0181(8) 0.0306(9) 0.0245(8) 0.0049(7) 0.0023(7) 0.0110(7)
C23 0.0182(8) 0.0205(8) 0.0361(10) 0.0052(7) -0.0020(7) 0.0050(7)
C24 0.0244(8) 0.0186(8) 0.0301(9) -0.0034(7) -0.0044(7) 0.0104(7)
C25 0.0208(8) 0.0211(8) 0.0215(8) 0.0001(6) 0.0002(6) 0.0122(7)
F1 0.0399(6) 0.0358(6) 0.0454(6) 0.0093(5) 0.0014(5) 0.0267(5)
F2 0.0791(9) 0.0757(8) 0.0300(6) -0.0044(5) 0.0001(5) 0.0681(8)
F3 0.0299(6) 0.0482(7) 0.0587(7) 0.0012(5) -0.0149(5) 0.0246(5)
F4 0.0311(6) 0.0343(6) 0.0887(10) 0.0071(6) -0.0214(6) -0.0010(5)
F5 0.0748(9) 0.0337(6) 0.0448(7) 0.0110(5) 0.0347(6) 0.0206(6)
F6 0.0365(6) 0.0204(5) 0.0593(7) -0.0007(5) 0.0121(5) 0.0117(5)
N1 0.0173(6) 0.0128(6) 0.0287(7) -0.0018(5) -0.0001(5) 0.0078(5)
N2 0.0165(6) 0.0140(7) 0.0311(7) -0.0046(5) -0.0007(5) 0.0079(5)
N3 0.0147(6) 0.0167(6) 0.0219(6) -0.0020(5) -0.0011(5) 0.0086(5)
N4 0.0164(6) 0.0142(6) 0.0262(7) -0.0022(5) -0.0002(5) 0.0090(5)
O1 0.0178(5) 0.0152(5) 0.0288(6) -0.0034(4) -0.0010(4) 0.0084(4)
O2 0.0191(5) 0.0184(5) 0.0257(6) -0.0014(4) -0.0011(4) 0.0120(4)
C26A 0.044(3) 0.044(3) 0.071(7) 0.000 0.000 0.0218(15)
N5A 0.038(3) 0.038(3) 0.072(7) 0.000 0.000 0.0190(17)
C27A 0.021(3) 0.021(3) 0.081(9) 0.000 0.000 0.0104(16)

loop_
_atom_type_symbol
_atom_type_description
_atom_type_scat_dispersion_real
_atom_type_scat_dispersion_imag
_atom_type_scat_source
C C 0.0033 0.0016 'International Tables Vol C Tables 4.2.6.8 and 6.1.1.4'
H H 0.0000 0.0000 'International Tables Vol C Tables 4.2.6.8 and 6.1.1.4'
F F 0.0171 0.0103 'International Tables Vol C Tables 4.2.6.8 and 6.1.1.4'
N N 0.0061 0.0033 'International Tables Vol C Tables 4.2.6.8 and 6.1.1.4'
O O 0.0106 0.0060 'International Tables Vol C Tables 4.2.6.8 and 6.1.1.4'

loop_
_geom_angle_atom_site_label_1
_geom_angle_atom_site_label_2
_geom_angle_atom_site_label_3
_geom_angle
_geom_angle_site_symmetry_1
_geom_angle_site_symmetry_3
_geom_angle_publ_flag
C2 C1 N1 122.16(13) . . ?
C6 C1 C2 119.31(14) . . ?
C6 C1 N1 118.52(13) . . ?
C1 C2 H2 121.0(10) . . ?
C3 C2 C1 119.39(14) . . ?
C3 C2 H2 119.6(10) . . ?
C2 C3 C7 119.30(14) . . ?
C4 C3 C2 121.64(14) . . ?
C4 C3 C7 119.02(14) . . ?
C3 C4 H4 120.5(11) . . ?
C5 C4 C3 118.30(14) . . ?
C5 C4 H4 121.2(11) . . ?
C4 C5 C6 121.31(14) . . ?
C4 C5 C8 118.86(14) . . ?
C6 C5 C8 119.82(14) . . ?
C1 C6 H6 119.6(10) . . ?
C5 C6 C1 120.04(14) . . ?
C5 C6 H6 120.4(10) . . ?
F4 C7 C3 112.38(14) . . ?
F4 C7 F5 106.61(14) . . ?
F5 C7 C3 112.22(13) . . ?
F6 C7 C3 113.40(13) . . ?
F6 C7 F4 106.31(14) . . ?
F6 C7 F5 105.37(14) . . ?
F1 C8 C5 113.14(13) . . ?
F1 C8 F2 105.83(14) . . ?
F1 C8 F3 106.20(13) . . ?
F2 C8 C5 112.33(13) . . ?
F3 C8 C5 112.04(14) . . ?
F3 C8 F2 106.80(13) . . ?
N2 C9 N1 114.26(13) . . ?
O1 C9 N1 122.96(13) . . ?
O1 C9 N2 122.78(13) . . ?
H10A C10 H10B 107.6(14) . . ?
C11 C10 H10A 109.0(10) . . ?
C11 C10 H10B 111.6(10) . . ?
N2 C10 H10A 109.6(10) . . ?
N2 C10 H10B 107.1(10) . . ?
N2 C10 C11 111.93(13) . . ?
C10 C11 H11A 110.1(10) . . ?
C10 C11 H11B 110.6(10) . . ?
H11A C11 H11B 106.9(14) . . ?
N3 C11 C10 112.56(12) . . ?
N3 C11 H11A 109.0(10) . . ?
N3 C11 H11B 107.5(10) . . ?
H12A C12 H12B 107.7(14) . . ?
C13 C12 H12A 108.8(10) . . ?
C13 C12 H12B 111.5(10) . . ?
N3 C12 H12A 108.2(10) . . ?
N3 C12 H12B 107.2(10) . . ?
N3 C12 C13 113.27(12) . . ?
C14 C13 C12 120.75(14) . . ?
C18 C13 C12 120.54(14) . . ?
C18 C13 C14 118.71(14) . . ?
C13 C14 H14 119.7(11) . . ?
C15 C14 C13 120.45(15) . . ?
C15 C14 H14 119.9(11) . . ?
C14 C15 H15 119.5(11) . . ?
C14 C15 C16 120.46(16) . . ?
C16 C15 H15 120.0(11) . . ?
C15 C16 H16 120.5(11) . . ?
C17 C16 C15 119.49(16) . . ?
C17 C16 H16 120.1(11) . . ?
C16 C17 H17 119.9(11) . . ?
C16 C17 C18 120.05(16) . . ?
C18 C17 H17 120.0(11) . . ?
C13 C18 H18 118.9(10) . . ?
C17 C18 C13 120.83(15) . . ?
C17 C18 H18 120.2(10) . . ?
N3 C19 N4 115.61(12) . . ?
O2 C19 N3 122.43(13) . . ?
O2 C19 N4 121.94(13) . . ?
C21 C20 C25 119.50(14) . . ?
C21 C20 N4 117.96(13) . . ?
C25 C20 N4 122.48(13) . . ?
C20 C21 H21 118.3(10) . . ?
C22 C21 C20 120.15(15) . . ?
C22 C21 H21 121.5(10) . . ?
C21 C22 H22 118.9(11) . . ?
C21 C22 C23 120.62(15) . . ?
C23 C22 H22 120.5(11) . . ?
C22 C23 H23 120.3(11) . . ?
C22 C23 C24 119.37(15) . . ?
C24 C23 H23 120.3(11) . . ?
C23 C24 H24 120.0(11) . . ?
C23 C24 C25 120.79(15) . . ?
C25 C24 H24 119.2(11) . . ?
C20 C25 H25 120.5(10) . . ?
C24 C25 C20 119.56(15) . . ?
C24 C25 H25 119.9(10) . . ?
C1 N1 H1 117.1(12) . . ?
C9 N1 C1 125.72(13) . . ?
C9 N1 H1 117.1(12) . . ?
C9 N2 C10 118.60(13) . . ?
C9 N2 H2A 118.4(11) . . ?
C10 N2 H2A 121.0(12) . . ?
C11 N3 C12 116.54(12) . . ?
C19 N3 C11 122.94(12) . . ?
C19 N3 C12 119.89(12) . . ?
C19 N4 C20 123.81(13) . . ?
C19 N4 H4A 118.9(12) . . ?
C20 N4 H4A 115.1(12) . . ?
C27A C26A C27A 180.0 13_566 . ?
N5A C27A C26A 180.0 . . ?

loop_
_geom_bond_atom_site_label_1
_geom_bond_atom_site_label_2
_geom_bond_distance
_geom_bond_site_symmetry_2
_geom_bond_publ_flag
C1 C2 1.397(2) . ?
C1 C6 1.396(2) . ?
C1 N1 1.4004(19) . ?
C2 H2 0.945(17) . ?
C2 C3 1.391(2) . ?
C3 C4 1.388(2) . ?
C3 C7 1.493(2) . ?
C4 H4 0.916(18) . ?
C4 C5 1.385(2) . ?
C5 C6 1.386(2) . ?
C5 C8 1.497(2) . ?
C6 H6 0.962(18) . ?
C7 F4 1.333(2) . ?
C7 F5 1.336(2) . ?
C7 F6 1.3314(19) . ?
C8 F1 1.335(2) . ?
C8 F2 1.3406(19) . ?
C8 F3 1.3362(19) . ?
C9 N1 1.3826(19) . ?
C9 N2 1.3461(19) . ?
C9 O1 1.2335(18) . ?
C10 H10A 1.002(18) . ?
C10 H10B 0.995(18) . ?
C10 C11 1.535(2) . ?
C10 N2 1.4509(19) . ?
C11 H11A 0.972(18) . ?
C11 H11B 0.993(17) . ?
C11 N3 1.4626(18) . ?
C12 H12A 0.981(18) . ?
C12 H12B 0.989(17) . ?
C12 C13 1.512(2) . ?
C12 N3 1.4653(18) . ?
C13 C14 1.393(2) . ?
C13 C18 1.390(2) . ?
C14 H14 0.948(18) . ?
C14 C15 1.384(2) . ?
C15 H15 0.963(19) . ?
C15 C16 1.388(2) . ?
C16 H16 0.97(2) . ?
C16 C17 1.384(2) . ?
C17 H17 0.964(19) . ?
C17 C18 1.388(2) . ?
C18 H18 0.976(18) . ?
C19 N3 1.3646(19) . ?
C19 N4 1.3705(19) . ?
C19 O2 1.2406(17) . ?
C20 C21 1.392(2) . ?
C20 C25 1.393(2) . ?
C20 N4 1.4160(19) . ?
C21 H21 0.959(18) . ?
C21 C22 1.381(2) . ?
C22 H22 0.964(19) . ?
C22 C23 1.383(2) . ?
C23 H23 0.950(19) . ?
C23 C24 1.383(2) . ?
C24 H24 0.952(19) . ?
C24 C25 1.389(2) . ?
C25 H25 0.962(18) . ?
N1 H1 0.838(19) . ?
N2 H2A 0.857(18) . ?
N4 H4A 0.854(19) . ?
C26A C27A 1.323(14) . ?
C26A C27A 1.323(14) 13_566 ?
N5A C27A 1.174(15) . ?

loop_
_geom_hbond_atom_site_label_D
_geom_hbond_atom_site_label_H
_geom_hbond_atom_site_label_A
_geom_hbond_distance_DH
_geom_hbond_distance_HA
_geom_hbond_distance_DA
_geom_hbond_angle_DHA
_geom_hbond_site_symmetry_A
_geom_hbond_publ_flag
N2 H2A O2 0.857(18) 1.979(19) 2.8202(16) 166.7(16) 11_566 yes
N4 H4A O1 0.854(19) 2.108(19) 2.9473(16) 167.4(17) . yes

loop_
_geom_torsion_atom_site_label_1
_geom_torsion_atom_site_label_2
_geom_torsion_atom_site_label_3
_geom_torsion_atom_site_label_4
_geom_torsion
_geom_torsion_site_symmetry_1
_geom_torsion_site_symmetry_2
_geom_torsion_site_symmetry_3
_geom_torsion_site_symmetry_4
_geom_torsion_publ_flag
C1 C2 C3 C4 -0.6(2) . . . . ?
C1 C2 C3 C7 -178.25(14) . . . . ?
C2 C1 C6 C5 -0.6(2) . . . . ?
C2 C1 N1 C9 24.3(2) . . . . ?
C2 C3 C4 C5 -0.2(2) . . . . ?
C2 C3 C7 F4 -141.50(15) . . . . ?
C2 C3 C7 F5 98.36(17) . . . . ?
C2 C3 C7 F6 -20.9(2) . . . . ?
C3 C4 C5 C6 0.6(2) . . . . ?
C3 C4 C5 C8 -178.80(14) . . . . ?
C4 C3 C7 F4 40.8(2) . . . . ?
C4 C3 C7 F5 -79.35(19) . . . . ?
C4 C3 C7 F6 161.39(14) . . . . ?
C4 C5 C6 C1 -0.2(2) . . . . ?
C4 C5 C8 F1 -154.42(14) . . . . ?
C4 C5 C8 F2 85.83(18) . . . . ?
C4 C5 C8 F3 -34.4(2) . . . . ?
C6 C1 C2 C3 1.0(2) . . . . ?
C6 C1 N1 C9 -157.12(14) . . . . ?
C6 C5 C8 F1 26.2(2) . . . . ?
C6 C5 C8 F2 -93.53(18) . . . . ?
C6 C5 C8 F3 146.24(14) . . . . ?
C7 C3 C4 C5 177.50(14) . . . . ?
C8 C5 C6 C1 179.16(13) . . . . ?
C10 C11 N3 C12 -88.01(16) . . . . ?
C10 C11 N3 C19 82.83(17) . . . . ?
C11 C10 N2 C9 79.14(17) . . . . ?
C12 C13 C14 C15 179.19(14) . . . . ?
C12 C13 C18 C17 -179.07(14) . . . . ?
C13 C12 N3 C11 70.05(17) . . . . ?
C13 C12 N3 C19 -101.08(15) . . . . ?
C13 C14 C15 C16 0.4(2) . . . . ?
C14 C13 C18 C17 1.6(2) . . . . ?
C14 C15 C16 C17 0.6(2) . . . . ?
C15 C16 C17 C18 -0.5(2) . . . . ?
C16 C17 C18 C13 -0.6(2) . . . . ?
C18 C13 C14 C15 -1.5(2) . . . . ?
C20 C21 C22 C23 -1.1(2) . . . . ?
C21 C20 C25 C24 -0.3(2) . . . . ?
C21 C20 N4 C19 139.45(15) . . . . ?
C21 C22 C23 C24 -0.2(2) . . . . ?
C22 C23 C24 C25 1.2(2) . . . . ?
C23 C24 C25 C20 -1.0(2) . . . . ?
C25 C20 C21 C22 1.3(2) . . . . ?
C25 C20 N4 C19 -43.3(2) . . . . ?
N1 C1 C2 C3 179.50(14) . . . . ?
N1 C1 C6 C5 -179.17(13) . . . . ?
N1 C9 N2 C10 171.03(13) . . . . ?
N2 C9 N1 C1 -179.61(14) . . . . ?
N2 C10 C11 N3 -159.61(12) . . . . ?
N3 C12 C13 C14 70.33(18) . . . . ?
N3 C12 C13 C18 -108.98(15) . . . . ?
N3 C19 N4 C20 177.71(13) . . . . ?
N4 C19 N3 C11 1.9(2) . . . . ?
N4 C19 N3 C12 172.41(12) . . . . ?
N4 C20 C21 C22 178.67(14) . . . . ?
N4 C20 C25 C24 -177.52(14) . . . . ?
O1 C9 N1 C1 0.8(2) . . . . ?
O1 C9 N2 C10 -9.4(2) . . . . ?
O2 C19 N3 C11 -179.67(13) . . . . ?
O2 C19 N3 C12 -9.1(2) . . . . ?
O2 C19 N4 C20 -0.8(2) . . . . ?
